data_2215784
loop_
_publ_author_name
'Qiu, Yu-E'

_publ_section_title
;
 Dichlorido(2,9-dimethyl-4,7-diphenyl-1,10-phenanthroline)zinc(II)
 0.35-hydrate
;
_journal_coeditor_code BQ2039
_journal_issue 11
_journal_name_full 'Acta Crystallographica Section E'
_journal_page_first m2835
_journal_page_last m2835
_journal_paper_doi 10.1107/S1600536807052580
_journal_volume 63
_journal_year 2007
_chemical_formula_iupac '[Zn Cl2 (C26 H20 N2)], 0.35H2 O'
_chemical_formula_moiety 'C26 H20 Cl2 N2 Zn, 0.35(H2 O)'
_chemical_formula_sum 'C26 H20.7 Cl2 N2 O0.35 Zn'
_chemical_formula_weight 503.02
_chemical_name_systematic
;
Dichlorido(2,9-dimethyl-4,7-diphenyl-1,10-phenanthroline)zinc(II)
0.35-hydrate
;
_space_group_IT_number 14
_symmetry_cell_setting monoclinic
_symmetry_space_group_name_Hall '-P 2ybc'
_symmetry_space_group_name_H-M 'P 1 21/c 1'
_atom_sites_solution_hydrogens geom
_atom_sites_solution_primary direct
_atom_sites_solution_secondary difmap
_cell_angle_alpha 90.00
_cell_angle_beta 103.39(3)
_cell_angle_gamma 90.00
_cell_formula_units_Z 4
_cell_length_a 13.052(3)
_cell_length_b 22.350(5)
_cell_length_c 8.0698(16)
_cell_measurement_reflns_used 18099
_cell_measurement_temperature 293(2)
_cell_measurement_theta_max 27.60
_cell_measurement_theta_min 3.17
_cell_volume 2290.1(9)
_computing_cell_refinement 'SMART (Bruker, 1998)'
_computing_data_collection 'SMART (Bruker, 1998)'
_computing_data_reduction 'SHELXTL (Bruker, 1998)'
_computing_molecular_graphics 'SHELXTL (Bruker, 1998)'
_computing_publication_material 'SHELXTL (Bruker, 1998)'
_computing_structure_refinement SHELXL97
_computing_structure_solution 'SHELXS97 (Sheldrick, 1997)'
_diffrn_ambient_temperature 293(2)
_diffrn_measured_fraction_theta_full 0.997
_diffrn_measured_fraction_theta_max 0.997
_diffrn_measurement_device_type 'Bruker SMART CCD area-detector'
_diffrn_measurement_method '\f and \w'
_diffrn_radiation_monochromator graphite
_diffrn_radiation_source 'fine-focus sealed tube'
_diffrn_radiation_type MoK\a
_diffrn_radiation_wavelength 0.71073
_diffrn_reflns_av_R_equivalents 0.0382
_diffrn_reflns_av_sigmaI/netI 0.0342
_diffrn_reflns_limit_h_max 16
_diffrn_reflns_limit_h_min -16
_diffrn_reflns_limit_k_max 29
_diffrn_reflns_limit_k_min -29
_diffrn_reflns_limit_l_max 10
_diffrn_reflns_limit_l_min -10
_diffrn_reflns_number 22571
_diffrn_reflns_theta_full 27.48
_diffrn_reflns_theta_max 27.48
_diffrn_reflns_theta_min 3.17
_diffrn_standards_number 0
_exptl_absorpt_coefficient_mu 1.324
_exptl_absorpt_correction_T_max 0.672
_exptl_absorpt_correction_T_min 0.645
_exptl_absorpt_correction_type multi-scan
_exptl_absorpt_process_details '(SADABS; Bruker, 1998)'
_exptl_crystal_colour Colorless
_exptl_crystal_density_diffrn 1.460
_exptl_crystal_density_method 'not measured'
_exptl_crystal_description Block
_exptl_crystal_F_000 1030
_exptl_crystal_size_max 0.40
_exptl_crystal_size_mid 0.30
_exptl_crystal_size_min 0.30
_refine_diff_density_max 0.546
_refine_diff_density_min -0.487
_refine_ls_extinction_method none
_refine_ls_goodness_of_fit_ref 1.009
_refine_ls_hydrogen_treatment mixed
_refine_ls_matrix_type full
_refine_ls_number_parameters 293
_refine_ls_number_reflns 5246
_refine_ls_number_restraints 2
_refine_ls_restrained_S_all 1.009
_refine_ls_R_factor_all 0.0687
_refine_ls_R_factor_gt 0.0438
_refine_ls_shift/su_max 0.000
_refine_ls_shift/su_mean 0.000
_refine_ls_structure_factor_coef Fsqd
_refine_ls_weighting_details 'calc w=1/[\s^2^(Fo^2^)+(0.0479P)^2^+1.2738P] where P=(Fo^2^+2Fc^2^)/3'
_refine_ls_weighting_scheme calc
_refine_ls_wR_factor_gt 0.0966
_refine_ls_wR_factor_ref 0.1076
_reflns_number_gt 3836
_reflns_number_total 5246
_reflns_threshold_expression I>2\s(I)
_cod_data_source_file bq2039.cif
_cod_data_source_block I
_cod_depositor_comments
;
The following automatic conversions were performed:
'_symmetry_cell_setting' value 'Monoclinic' changed to 'monoclinic'
according to '/home/saulius/struct/CIF-dictionaries/cif_core.dic'
dictionary named 'cif_core.dic' version 2.4.1 from
2010-06-29.

'_exptl_absorpt_correction_type' value 'Multi-Scan' changed
to 'multi-scan' according to
'/home/saulius/struct/CIF-dictionaries/cif_core.dic' dictionary named
'cif_core.dic' version 2.4.1 from 2010-06-29.

'_geom_hbond_publ_flag'
value 'Yes' changed to 'yes' according to
'/home/saulius/struct/CIF-dictionaries/cif_core.dic' dictionary named
'cif_core.dic' version 2.4.1 from 2010-06-29 (2 times).

Automatic conversion script
Id: cif_fix_enum 1527 2010-12-29 10:47:43Z saulius 

The following automatic conversions were performed:

'_symmetry_cell_setting' value 'Monoclinic' changed to 'monoclinic'
according to /home/saulius/struct/CIF-dictionaries/cif_core.dic
dictionary named 'cif_core.dic' version 2.4.1 from
2010-06-29.

'_exptl_absorpt_correction_type' value 'Multi-Scan'
changed to 'multi-scan' according to
/home/saulius/struct/CIF-dictionaries/cif_core.dic dictionary named
'cif_core.dic' version 2.4.1 from
2010-06-29.

'_geom_hbond_publ_flag' value 'Yes' changed to 'yes'
according to /home/saulius/struct/CIF-dictionaries/cif_core.dic
dictionary named 'cif_core.dic' version 2.4.1 from 2010-06-29 (2
times).

Automatic conversion script
Id: cif_fix_values 1715 2011-07-08 13:25:40Z adriana 
;
_cod_original_sg_symbol_H-M 'P 21/c'
_cod_original_formula_sum 'C26 H20.70 Cl2 N2 O0.35 Zn'
_cod_database_code 2215784
_cod_database_fobs_code 2215784

loop_
_symmetry_equiv_pos_as_xyz
'x, y, z'
'-x, y+1/2, -z+1/2'
'-x, -y, -z'
'x, -y-1/2, z-1/2'

loop_
_atom_site_type_symbol
_atom_site_label
_atom_site_fract_x
_atom_site_fract_y
_atom_site_fract_z
_atom_site_U_iso_or_equiv
_atom_site_adp_type
_atom_site_calc_flag
_atom_site_refinement_flags
_atom_site_occupancy
Zn Zn1 0.24140(2) 0.425932(13) 0.91197(4) 0.04537(12) Uani d . 1
N N1 0.13155(16) 0.36139(9) 0.8123(3) 0.0406(5) Uani d . 1
N N2 0.33832(16) 0.35180(9) 0.9449(3) 0.0382(5) Uani d . 1
C C1 -0.0159(3) 0.43068(13) 0.7480(5) 0.0703(10) Uani d . 1
H H1A 0.0052 0.4478 0.8598 0.106 Uiso calc R 1
H H1B -0.0914 0.4288 0.7147 0.106 Uiso calc R 1
H H1C 0.0099 0.4550 0.6685 0.106 Uiso calc R 1
C C2 0.0288(2) 0.36850(12) 0.7496(4) 0.0449(6) Uani d . 1
C C3 -0.0352(2) 0.31954(12) 0.6906(4) 0.0454(6) Uani d . 1
H H3A -0.1070 0.3257 0.6484 0.054 Uiso calc R 1
C C4 0.0040(2) 0.26217(11) 0.6925(3) 0.0402(6) Uani d . 1
C C5 -0.0698(2) 0.21172(12) 0.6376(4) 0.0439(6) Uani d . 1
C C6 -0.1541(2) 0.21785(14) 0.4980(4) 0.0514(7) Uani d . 1
H H6A -0.1630 0.2536 0.4371 0.062 Uiso calc R 1
C C7 -0.2252(2) 0.17162(17) 0.4476(5) 0.0661(9) Uani d . 1
H H7A -0.2809 0.1762 0.3531 0.079 Uiso calc R 1
C C8 -0.2130(3) 0.11838(16) 0.5389(6) 0.0734(11) Uani d . 1
H H8A -0.2598 0.0870 0.5045 0.088 Uiso calc R 1
C C9 -0.1316(3) 0.11233(14) 0.6801(5) 0.0694(10) Uani d . 1
H H9A -0.1245 0.0771 0.7431 0.083 Uiso calc R 1
C C10 -0.0601(2) 0.15829(13) 0.7292(4) 0.0539(7) Uani d . 1
H H10A -0.0049 0.1535 0.8244 0.065 Uiso calc R 1
C C11 0.11470(19) 0.25453(11) 0.7525(3) 0.0361(5) Uani d . 1
C C12 0.1703(2) 0.19917(11) 0.7515(3) 0.0425(6) Uani d . 1
H H12A 0.1335 0.1657 0.7014 0.051 Uiso calc R 1
C C13 0.2741(2) 0.19432(11) 0.8208(4) 0.0427(6) Uani d . 1
H H13A 0.3066 0.1574 0.8192 0.051 Uiso calc R 1
C C14 0.33589(19) 0.24435(11) 0.8971(3) 0.0364(6) Uani d . 1
C C15 0.4453(2) 0.24203(11) 0.9772(3) 0.0396(6) Uani d . 1
C C16 0.5051(2) 0.18483(11) 1.0058(3) 0.0414(6) Uani d . 1
C C17 0.4670(3) 0.13535(13) 1.0770(4) 0.0533(7) Uani d . 1
H H17A 0.4020 0.1375 1.1055 0.064 Uiso calc R 1
C C18 0.5248(3) 0.08287(14) 1.1058(4) 0.0640(9) Uani d . 1
H H18A 0.4984 0.0500 1.1531 0.077 Uiso calc R 1
C C19 0.6214(3) 0.07928(14) 1.0643(4) 0.0657(9) Uani d . 1
H H19A 0.6605 0.0441 1.0839 0.079 Uiso calc R 1
C C20 0.6595(2) 0.12777(15) 0.9944(4) 0.0589(8) Uani d . 1
H H20A 0.7243 0.1253 0.9654 0.071 Uiso calc R 1
C C21 0.6025(2) 0.18061(13) 0.9663(4) 0.0482(7) Uani d . 1
H H21A 0.6299 0.2135 0.9205 0.058 Uiso calc R 1
C C22 0.4954(2) 0.29529(12) 1.0305(3) 0.0437(6) Uani d . 1
H H22A 0.5673 0.2949 1.0790 0.052 Uiso calc R 1
C C23 0.4414(2) 0.34995(11) 1.0139(3) 0.0424(6) Uani d . 1
C C24 0.4954(2) 0.40787(13) 1.0754(4) 0.0577(8) Uani d . 1
H H24A 0.4821 0.4365 0.9843 0.087 Uiso calc R 1
H H24B 0.5699 0.4012 1.1124 0.087 Uiso calc R 1
H H24C 0.4689 0.4229 1.1688 0.087 Uiso calc R 1
C C25 0.28637(19) 0.30029(10) 0.8873(3) 0.0353(5) Uani d . 1
C C26 0.17432(19) 0.30565(10) 0.8140(3) 0.0345(5) Uani d . 1
Cl Cl1 0.27868(8) 0.48510(4) 0.71742(13) 0.0771(3) Uani d . 1
Cl Cl2 0.21894(8) 0.46162(4) 1.15462(11) 0.0745(3) Uani d . 1
O O1W 0.1051(9) 0.4306(5) 0.4394(13) 0.137(4) Uani d PD 0.35
H H1WA 0.1338(9) 0.4472(5) 0.5341(15) 0.165 Uiso d PRD 0.35
H H1WB 0.1301(9) 0.4445(5) 0.3590(14) 0.165 Uiso d PRD 0.35

loop_
_atom_site_aniso_label
_atom_site_aniso_U_11
_atom_site_aniso_U_22
_atom_site_aniso_U_33
_atom_site_aniso_U_12
_atom_site_aniso_U_13
_atom_site_aniso_U_23
Zn1 0.0496(2) 0.02520(15) 0.0623(2) -0.00321(13) 0.01503(16) -0.00313(14)
N1 0.0415(12) 0.0298(10) 0.0522(13) -0.0019(9) 0.0143(10) -0.0037(9)
N2 0.0397(12) 0.0279(10) 0.0469(12) -0.0045(9) 0.0099(10) -0.0036(9)
C1 0.0489(17) 0.0406(16) 0.119(3) 0.0074(14) 0.0142(19) -0.0041(18)
C2 0.0400(14) 0.0377(14) 0.0587(17) 0.0030(11) 0.0152(13) -0.0008(12)
C3 0.0345(13) 0.0439(15) 0.0584(17) -0.0002(11) 0.0118(13) -0.0023(13)
C4 0.0393(14) 0.0397(14) 0.0438(15) -0.0042(11) 0.0140(12) -0.0046(11)
C5 0.0399(14) 0.0455(15) 0.0507(16) -0.0077(11) 0.0194(13) -0.0120(12)
C6 0.0425(15) 0.0564(17) 0.0573(18) -0.0043(13) 0.0159(14) -0.0123(14)
C7 0.0433(17) 0.077(2) 0.076(2) -0.0097(16) 0.0107(16) -0.0324(19)
C8 0.0519(19) 0.058(2) 0.114(3) -0.0193(16) 0.026(2) -0.034(2)
C9 0.065(2) 0.0414(17) 0.109(3) -0.0102(15) 0.033(2) -0.0080(18)
C10 0.0502(17) 0.0440(16) 0.070(2) -0.0082(13) 0.0199(15) -0.0072(14)
C11 0.0361(13) 0.0336(12) 0.0405(14) -0.0035(10) 0.0126(11) -0.0057(10)
C12 0.0435(15) 0.0328(13) 0.0526(16) -0.0052(11) 0.0138(13) -0.0134(11)
C13 0.0473(15) 0.0283(12) 0.0542(16) 0.0021(11) 0.0154(13) -0.0081(11)
C14 0.0397(14) 0.0302(12) 0.0405(14) 0.0029(10) 0.0116(12) -0.0028(10)
C15 0.0423(14) 0.0375(13) 0.0393(14) 0.0033(11) 0.0101(12) -0.0019(11)
C16 0.0449(15) 0.0375(14) 0.0402(14) 0.0052(11) 0.0066(12) -0.0041(11)
C17 0.0637(19) 0.0450(16) 0.0550(18) 0.0087(14) 0.0214(15) 0.0028(13)
C18 0.090(3) 0.0425(17) 0.059(2) 0.0114(16) 0.0156(19) 0.0071(14)
C19 0.078(2) 0.0503(19) 0.059(2) 0.0253(17) -0.0029(18) -0.0074(15)
C20 0.0421(16) 0.069(2) 0.0606(19) 0.0143(15) 0.0009(15) -0.0153(16)
C21 0.0436(15) 0.0491(16) 0.0484(16) 0.0014(12) 0.0033(13) -0.0076(13)
C22 0.0382(14) 0.0421(14) 0.0470(16) -0.0007(11) 0.0019(12) -0.0011(12)
C23 0.0454(15) 0.0341(13) 0.0462(15) -0.0060(11) 0.0077(13) -0.0018(11)
C24 0.0515(17) 0.0376(15) 0.076(2) -0.0094(13) -0.0015(16) -0.0051(14)
C25 0.0384(13) 0.0303(12) 0.0389(14) -0.0022(10) 0.0122(11) -0.0043(10)
C26 0.0379(13) 0.0285(11) 0.0388(13) -0.0002(10) 0.0124(11) -0.0031(10)
Cl1 0.0892(6) 0.0537(5) 0.1020(7) 0.0040(4) 0.0498(6) 0.0240(5)
Cl2 0.1134(8) 0.0447(4) 0.0694(5) 0.0036(4) 0.0291(5) -0.0131(4)
O1W 0.156(9) 0.166(11) 0.094(7) -0.058(8) 0.037(7) -0.009(6)

loop_
_atom_type_symbol
_atom_type_description
_atom_type_scat_dispersion_real
_atom_type_scat_dispersion_imag
_atom_type_scat_source
C C 0.0033 0.0016 'International Tables Vol C Tables 4.2.6.8 and 6.1.1.4'
H H 0.0000 0.0000 'International Tables Vol C Tables 4.2.6.8 and 6.1.1.4'
N N 0.0061 0.0033 'International Tables Vol C Tables 4.2.6.8 and 6.1.1.4'
Cl Cl 0.1484 0.1585 'International Tables Vol C Tables 4.2.6.8 and 6.1.1.4'
Zn Zn 0.2839 1.4301 'International Tables Vol C Tables 4.2.6.8 and 6.1.1.4'
O O 0.0106 0.0060 'International Tables Vol C Tables 4.2.6.8 and 6.1.1.4'

loop_
_geom_angle_atom_site_label_1
_geom_angle_atom_site_label_2
_geom_angle_atom_site_label_3
_geom_angle
N1 Zn1 N2 80.71(8)
N1 Zn1 Cl1 113.10(7)
N2 Zn1 Cl1 110.20(7)
N1 Zn1 Cl2 112.20(7)
N2 Zn1 Cl2 112.41(7)
Cl1 Zn1 Cl2 121.15(4)
C2 N1 C26 119.2(2)
C2 N1 Zn1 127.90(17)
C26 N1 Zn1 112.90(16)
C23 N2 C25 119.4(2)
C23 N2 Zn1 127.46(16)
C25 N2 Zn1 113.12(16)
C2 C1 H1A 109.5
C2 C1 H1B 109.5
H1A C1 H1B 109.5
C2 C1 H1C 109.5
H1A C1 H1C 109.5
H1B C1 H1C 109.5
N1 C2 C3 120.6(2)
N1 C2 C1 117.9(2)
C3 C2 C1 121.5(2)
C4 C3 C2 122.4(2)
C4 C3 H3A 118.8
C2 C3 H3A 118.8
C3 C4 C11 117.4(2)
C3 C4 C5 119.3(2)
C11 C4 C5 123.3(2)
C6 C5 C10 118.2(3)
C6 C5 C4 120.4(3)
C10 C5 C4 121.3(3)
C7 C6 C5 121.0(3)
C7 C6 H6A 119.5
C5 C6 H6A 119.5
C6 C7 C8 119.8(3)
C6 C7 H7A 120.1
C8 C7 H7A 120.1
C9 C8 C7 119.7(3)
C9 C8 H8A 120.1
C7 C8 H8A 120.1
C8 C9 C10 120.4(3)
C8 C9 H9A 119.8
C10 C9 H9A 119.8
C9 C10 C5 120.8(3)
C9 C10 H10A 119.6
C5 C10 H10A 119.6
C26 C11 C4 117.2(2)
C26 C11 C12 117.6(2)
C4 C11 C12 125.2(2)
C13 C12 C11 121.9(2)
C13 C12 H12A 119.0
C11 C12 H12A 119.0
C12 C13 C14 121.9(2)
C12 C13 H13A 119.0
C14 C13 H13A 119.0
C25 C14 C15 117.3(2)
C25 C14 C13 117.8(2)
C15 C14 C13 124.9(2)
C22 C15 C14 117.6(2)
C22 C15 C16 120.0(2)
C14 C15 C16 122.4(2)
C21 C16 C17 118.5(2)
C21 C16 C15 120.0(2)
C17 C16 C15 121.5(2)
C18 C17 C16 120.7(3)
C18 C17 H17A 119.7
C16 C17 H17A 119.7
C19 C18 C17 120.1(3)
C19 C18 H18A 119.9
C17 C18 H18A 119.9
C20 C19 C18 119.6(3)
C20 C19 H19A 120.2
C18 C19 H19A 120.2
C19 C20 C21 120.7(3)
C19 C20 H20A 119.6
C21 C20 H20A 119.6
C16 C21 C20 120.5(3)
C16 C21 H21A 119.8
C20 C21 H21A 119.8
C15 C22 C23 122.1(2)
C15 C22 H22A 118.9
C23 C22 H22A 118.9
N2 C23 C22 120.3(2)
N2 C23 C24 117.6(2)
C22 C23 C24 122.1(2)
C23 C24 H24A 109.5
C23 C24 H24B 109.5
H24A C24 H24B 109.5
C23 C24 H24C 109.5
H24A C24 H24C 109.5
H24B C24 H24C 109.5
N2 C25 C14 123.2(2)
N2 C25 C26 116.4(2)
C14 C25 C26 120.3(2)
N1 C26 C11 123.1(2)
N1 C26 C25 116.8(2)
C11 C26 C25 120.0(2)
H1WA O1W H1WB 111.0

loop_
_geom_bond_atom_site_label_1
_geom_bond_atom_site_label_2
_geom_bond_distance
Zn1 N1 2.062(2)
Zn1 N2 2.064(2)
Zn1 Cl1 2.1918(9)
Zn1 Cl2 2.1960(10)
N1 C2 1.329(3)
N1 C26 1.364(3)
N2 C23 1.332(3)
N2 C25 1.362(3)
C1 C2 1.506(4)
C1 H1A 0.9600
C1 H1B 0.9600
C1 H1C 0.9600
C2 C3 1.392(4)
C3 C4 1.379(4)
C3 H3A 0.9300
C4 C11 1.424(3)
C4 C5 1.483(4)
C5 C6 1.387(4)
C5 C10 1.395(4)
C6 C7 1.386(4)
C6 H6A 0.9300
C7 C8 1.389(5)
C7 H7A 0.9300
C8 C9 1.373(5)
C8 H8A 0.9300
C9 C10 1.382(4)
C9 H9A 0.9300
C10 H10A 0.9300
C11 C26 1.407(3)
C11 C12 1.435(3)
C12 C13 1.345(4)
C12 H12A 0.9300
C13 C14 1.432(3)
C13 H13A 0.9300
C14 C25 1.401(3)
C14 C15 1.425(4)
C15 C22 1.378(4)
C15 C16 1.488(3)
C16 C21 1.384(4)
C16 C17 1.390(4)
C17 C18 1.385(4)
C17 H17A 0.9300
C18 C19 1.380(5)
C18 H18A 0.9300
C19 C20 1.367(5)
C19 H19A 0.9300
C20 C21 1.386(4)
C20 H20A 0.9300
C21 H21A 0.9300
C22 C23 1.401(4)
C22 H22A 0.9300
C23 C24 1.503(4)
C24 H24A 0.9600
C24 H24B 0.9600
C24 H24C 0.9600
C25 C26 1.450(3)
O1W H1WA 0.8535
O1W H1WB 0.8497

loop_
_geom_hbond_atom_site_label_D
_geom_hbond_atom_site_label_H
_geom_hbond_atom_site_label_A
_geom_hbond_site_symmetry_A
_geom_hbond_distance_DH
_geom_hbond_distance_HA
_geom_hbond_distance_DA
_geom_hbond_angle_DHA
_geom_hbond_publ_flag
O1W H1WA Cl1 . 0.85 2.28 3.049(10) 150.3 yes
O1W H1WB Cl2 1_554 0.85 2.26 3.091(10) 166.5 yes

loop_
_geom_torsion_atom_site_label_1
_geom_torsion_atom_site_label_2
_geom_torsion_atom_site_label_3
_geom_torsion_atom_site_label_4
_geom_torsion
N2 Zn1 N1 C2 179.0(2)
Cl1 Zn1 N1 C2 -72.9(2)
Cl2 Zn1 N1 C2 68.5(2)
N2 Zn1 N1 C26 -1.11(17)
Cl1 Zn1 N1 C26 106.99(17)
Cl2 Zn1 N1 C26 -111.63(17)
N1 Zn1 N2 C23 -179.3(2)
Cl1 Zn1 N2 C23 69.4(2)
Cl2 Zn1 N2 C23 -69.0(2)
N1 Zn1 N2 C25 0.58(17)
Cl1 Zn1 N2 C25 -110.73(17)
Cl2 Zn1 N2 C25 110.86(17)
C26 N1 C2 C3 1.8(4)
Zn1 N1 C2 C3 -178.4(2)
C26 N1 C2 C1 -179.5(3)
Zn1 N1 C2 C1 0.4(4)
N1 C2 C3 C4 -0.6(4)
C1 C2 C3 C4 -179.3(3)
C2 C3 C4 C11 -2.1(4)
C2 C3 C4 C5 176.2(3)
C3 C4 C5 C6 40.6(4)
C11 C4 C5 C6 -141.1(3)
C3 C4 C5 C10 -136.0(3)
C11 C4 C5 C10 42.3(4)
C10 C5 C6 C7 -1.7(4)
C4 C5 C6 C7 -178.4(3)
C5 C6 C7 C8 0.6(5)
C6 C7 C8 C9 1.1(5)
C7 C8 C9 C10 -1.7(5)
C8 C9 C10 C5 0.6(5)
C6 C5 C10 C9 1.1(4)
C4 C5 C10 C9 177.7(3)
C3 C4 C11 C26 3.6(4)
C5 C4 C11 C26 -174.7(2)
C3 C4 C11 C12 -175.0(3)
C5 C4 C11 C12 6.7(4)
C26 C11 C12 C13 6.1(4)
C4 C11 C12 C13 -175.4(3)
C11 C12 C13 C14 -1.2(4)
C12 C13 C14 C25 -4.3(4)
C12 C13 C14 C15 178.1(3)
C25 C14 C15 C22 -3.5(4)
C13 C14 C15 C22 174.1(3)
C25 C14 C15 C16 175.9(2)
C13 C14 C15 C16 -6.5(4)
C22 C15 C16 C21 -46.7(4)
C14 C15 C16 C21 133.9(3)
C22 C15 C16 C17 131.2(3)
C14 C15 C16 C17 -48.1(4)
C21 C16 C17 C18 -0.7(4)
C15 C16 C17 C18 -178.7(3)
C16 C17 C18 C19 0.2(5)
C17 C18 C19 C20 -0.2(5)
C18 C19 C20 C21 0.7(5)
C17 C16 C21 C20 1.2(4)
C15 C16 C21 C20 179.2(3)
C19 C20 C21 C16 -1.2(5)
C14 C15 C22 C23 2.5(4)
C16 C15 C22 C23 -176.9(3)
C25 N2 C23 C22 -1.4(4)
Zn1 N2 C23 C22 178.47(19)
C25 N2 C23 C24 179.9(2)
Zn1 N2 C23 C24 -0.3(4)
C15 C22 C23 N2 0.0(4)
C15 C22 C23 C24 178.6(3)
C23 N2 C25 C14 0.2(4)
Zn1 N2 C25 C14 -179.64(19)
C23 N2 C25 C26 179.9(2)
Zn1 N2 C25 C26 0.0(3)
C15 C14 C25 N2 2.2(4)
C13 C14 C25 N2 -175.5(2)
C15 C14 C25 C26 -177.4(2)
C13 C14 C25 C26 4.8(4)
C2 N1 C26 C11 -0.1(4)
Zn1 N1 C26 C11 -179.98(19)
C2 N1 C26 C25 -178.7(2)
Zn1 N1 C26 C25 1.5(3)
C4 C11 C26 N1 -2.6(4)
C12 C11 C26 N1 176.1(2)
C4 C11 C26 C25 175.9(2)
C12 C11 C26 C25 -5.4(4)
N2 C25 C26 N1 -1.0(3)
C14 C25 C26 N1 178.7(2)
N2 C25 C26 C11 -179.6(2)
C14 C25 C26 C11 0.1(4)
